data_2223503
loop_
_publ_author_name
'Zou, Ping'
'Liu, Ying'
'Zhang, Shuang'
'Wang, Xue'
'Gao, Jin-Sheng'

_publ_section_title
;
 1,4-Bis(4-pyridylmethoxy)benzene
;
_journal_coeditor_code NG2651
_journal_issue 10
_journal_name_full 'Acta Crystallographica Section E'
_journal_page_first o2570
_journal_paper_doi 10.1107/S1600536809038707
_journal_volume 65
_journal_year 2009
_chemical_formula_iupac 'C18 H16 N2 O2'
_chemical_formula_moiety 'C18 H16 N2 O2'
_chemical_formula_sum 'C18 H16 N2 O2'
_chemical_formula_weight 292.33
_chemical_name_systematic
;
1,4-Bis(4-pyridylmethoxy)benzene
;
_space_group_IT_number 14
_symmetry_cell_setting monoclinic
_symmetry_space_group_name_Hall '-P 2ybc'
_symmetry_space_group_name_H-M 'P 1 21/c 1'
_atom_sites_solution_hydrogens geom
_atom_sites_solution_primary direct
_atom_sites_solution_secondary difmap
_audit_creation_method SHELXL-97
_cell_angle_alpha 90.00
_cell_angle_beta 90.99(3)
_cell_angle_gamma 90.00
_cell_formula_units_Z 2
_cell_length_a 6.7825(14)
_cell_length_b 5.8694(12)
_cell_length_c 18.542(4)
_cell_measurement_reflns_used 5914
_cell_measurement_temperature 291(2)
_cell_measurement_theta_max 27.46
_cell_measurement_theta_min 3.00
_cell_volume 738.0(3)
_computing_cell_refinement 'RAPID-AUTO (Rigaku, 1998)'
_computing_data_collection 'RAPID-AUTO (Rigaku, 1998)'
_computing_data_reduction 'CrystalClear (Rigaku/MSC, 2002)'
_computing_molecular_graphics 'SHELXTL (Sheldrick, 2008)'
_computing_publication_material 'SHELXL97 (Sheldrick, 2008)'
_computing_structure_refinement 'SHELXL97 (Sheldrick, 2008)'
_computing_structure_solution 'SHELXS97 (Sheldrick, 2008)'
_diffrn_ambient_temperature 291(2)
_diffrn_measured_fraction_theta_full 0.997
_diffrn_measured_fraction_theta_max 0.997
_diffrn_measurement_device_type 'Rigaku R-AXIS RAPID'
_diffrn_measurement_method \w
_diffrn_radiation_monochromator graphite
_diffrn_radiation_source 'fine-focus sealed tube'
_diffrn_radiation_type MoK\a
_diffrn_radiation_wavelength 0.71073
_diffrn_reflns_av_R_equivalents 0.0252
_diffrn_reflns_av_sigmaI/netI 0.0205
_diffrn_reflns_limit_h_max 8
_diffrn_reflns_limit_h_min -8
_diffrn_reflns_limit_k_max 7
_diffrn_reflns_limit_k_min -7
_diffrn_reflns_limit_l_max 23
_diffrn_reflns_limit_l_min -24
_diffrn_reflns_number 6972
_diffrn_reflns_theta_full 27.47
_diffrn_reflns_theta_max 27.47
_diffrn_reflns_theta_min 3.00
_diffrn_standards_decay_% 0
_diffrn_standards_interval_count 0
_diffrn_standards_interval_time 0
_diffrn_standards_number 0
_exptl_absorpt_coefficient_mu 0.087
_exptl_absorpt_correction_T_max 0.9868
_exptl_absorpt_correction_T_min 0.9810
_exptl_absorpt_correction_type multi-scan
_exptl_absorpt_process_details '(ABSCOR; Higashi, 1995)'
_exptl_crystal_colour colorless
_exptl_crystal_density_diffrn 1.315
_exptl_crystal_density_method 'not measured'
_exptl_crystal_description block
_exptl_crystal_F_000 308
_exptl_crystal_size_max 0.22
_exptl_crystal_size_mid 0.17
_exptl_crystal_size_min 0.15
_refine_diff_density_max 0.245
_refine_diff_density_min -0.223
_refine_ls_extinction_method none
_refine_ls_goodness_of_fit_ref 1.092
_refine_ls_hydrogen_treatment constr
_refine_ls_matrix_type full
_refine_ls_number_parameters 100
_refine_ls_number_reflns 1692
_refine_ls_number_restraints 0
_refine_ls_restrained_S_all 1.092
_refine_ls_R_factor_all 0.0504
_refine_ls_R_factor_gt 0.0425
_refine_ls_shift/su_max 0.000
_refine_ls_shift/su_mean 0.000
_refine_ls_structure_factor_coef Fsqd
_refine_ls_weighting_details 'calc w=1/[\s^2^(Fo^2^)+(0.0725P)^2^+0.0696P] where P=(Fo^2^+2Fc^2^)/3'
_refine_ls_weighting_scheme calc
_refine_ls_wR_factor_gt 0.1184
_refine_ls_wR_factor_ref 0.1229
_reflns_number_gt 1381
_reflns_number_total 1692
_reflns_threshold_expression I>2\s(I)
_cod_data_source_file ng2651.cif
_cod_data_source_block I
_cod_depositor_comments
;
The following automatic conversions were performed:
'_exptl_absorpt_correction_type' value 'Multi-scan' changed to
'multi-scan' according to
'/home/saulius/struct/CIF-dictionaries/cif_core.dic' dictionary named
'cif_core.dic' version 2.4.1 from 2010-06-29.

Automatic conversion script
Id: cif_fix_enum 1527 2010-12-29 10:47:43Z saulius 

The following automatic conversions were performed:

'_exptl_absorpt_correction_type' value 'Multi-scan' changed to
'multi-scan' according to
/home/saulius/struct/CIF-dictionaries/cif_core.dic dictionary named
'cif_core.dic' version 2.4.1 from 2010-06-29.

Automatic conversion script
Id: cif_fix_values 1715 2011-07-08 13:25:40Z adriana 
;
_cod_original_sg_symbol_H-M 'P 21/c'
_cod_database_code 2223503
_cod_database_fobs_code 2223503

loop_
_symmetry_equiv_pos_as_xyz
'x, y, z'
'-x, y+1/2, -z+1/2'
'-x, -y, -z'
'x, -y-1/2, z-1/2'

loop_
_atom_site_type_symbol
_atom_site_label
_atom_site_fract_x
_atom_site_fract_y
_atom_site_fract_z
_atom_site_U_iso_or_equiv
_atom_site_adp_type
_atom_site_calc_flag
_atom_site_refinement_flags
_atom_site_occupancy
_atom_site_disorder_assembly
_atom_site_disorder_group
C C1 0.7686(2) 0.6857(2) 0.33856(8) 0.0480(4) Uani d . 1 . .
H H1 0.8310 0.8236 0.3485 0.058 Uiso calc R 1 . .
C C2 0.5902(2) 0.6432(2) 0.37093(7) 0.0432(3) Uani d . 1 . .
H H2 0.5355 0.7500 0.4018 0.052 Uiso calc R 1 . .
C C3 0.49406(16) 0.43997(19) 0.35690(6) 0.0328(3) Uani d . 1 . .
C C4 0.58453(18) 0.2877(2) 0.31094(6) 0.0382(3) Uani d . 1 . .
H H4 0.5253 0.1487 0.3002 0.046 Uiso calc R 1 . .
C C5 0.76321(19) 0.3441(2) 0.28130(7) 0.0438(3) Uani d . 1 . .
H H5 0.8221 0.2394 0.2508 0.053 Uiso calc R 1 . .
C C6 0.29658(18) 0.3853(2) 0.38841(7) 0.0416(3) Uani d . 1 . .
H H6A 0.2471 0.5155 0.4148 0.050 Uiso calc R 1 . .
H H6B 0.2023 0.3475 0.3503 0.050 Uiso calc R 1 . .
C C7 0.15772(16) 0.1050(2) 0.46653(6) 0.0336(3) Uani d . 1 . .
C C8 -0.03138(17) 0.1943(2) 0.45833(6) 0.0367(3) Uani d . 1 . .
H H8 -0.0528 0.3245 0.4307 0.044 Uiso calc R 1 . .
C C9 -0.18785(16) 0.0872(2) 0.49178(7) 0.0372(3) Uani d . 1 . .
H H9 -0.3146 0.1457 0.4860 0.045 Uiso calc R 1 . .
N N1 0.85625(16) 0.5413(2) 0.29416(6) 0.0466(3) Uani d . 1 . .
O O1 0.32347(12) 0.19635(16) 0.43566(5) 0.0472(3) Uani d . 1 . .

loop_
_atom_site_aniso_label
_atom_site_aniso_U_11
_atom_site_aniso_U_22
_atom_site_aniso_U_33
_atom_site_aniso_U_12
_atom_site_aniso_U_13
_atom_site_aniso_U_23
C1 0.0399(7) 0.0388(7) 0.0657(9) -0.0104(5) 0.0077(6) 0.0038(6)
C2 0.0412(7) 0.0387(6) 0.0501(7) -0.0021(5) 0.0115(5) -0.0033(5)
C3 0.0271(6) 0.0359(6) 0.0357(6) -0.0002(4) 0.0062(4) 0.0068(5)
C4 0.0342(6) 0.0350(6) 0.0455(7) -0.0027(5) 0.0060(5) 0.0000(5)
C5 0.0362(7) 0.0479(7) 0.0476(7) 0.0044(5) 0.0127(5) -0.0008(6)
C6 0.0304(6) 0.0433(7) 0.0515(7) 0.0007(5) 0.0128(5) 0.0121(6)
C7 0.0233(5) 0.0431(6) 0.0344(6) -0.0040(4) 0.0052(4) 0.0048(5)
C8 0.0282(6) 0.0422(6) 0.0400(6) 0.0007(5) 0.0048(5) 0.0111(5)
C9 0.0214(5) 0.0483(7) 0.0421(6) 0.0020(4) 0.0045(4) 0.0091(5)
N1 0.0320(6) 0.0504(7) 0.0578(7) -0.0028(4) 0.0127(5) 0.0106(5)
O1 0.0229(4) 0.0619(6) 0.0572(6) -0.0021(4) 0.0080(4) 0.0273(5)

loop_
_atom_type_symbol
_atom_type_description
_atom_type_scat_dispersion_real
_atom_type_scat_dispersion_imag
_atom_type_scat_source
C C 0.0033 0.0016 'International Tables Vol C Tables 4.2.6.8 and 6.1.1.4'
H H 0.0000 0.0000 'International Tables Vol C Tables 4.2.6.8 and 6.1.1.4'
N N 0.0061 0.0033 'International Tables Vol C Tables 4.2.6.8 and 6.1.1.4'
O O 0.0106 0.0060 'International Tables Vol C Tables 4.2.6.8 and 6.1.1.4'

loop_
_geom_angle_atom_site_label_1
_geom_angle_atom_site_label_2
_geom_angle_atom_site_label_3
_geom_angle_site_symmetry_1
_geom_angle_site_symmetry_3
_geom_angle
_geom_angle_publ_flag
N1 C1 C2 . . 123.89(12) ?
N1 C1 H1 . . 118.1 ?
C2 C1 H1 . . 118.1 ?
C3 C2 C1 . . 119.20(12) ?
C3 C2 H2 . . 120.4 ?
C1 C2 H2 . . 120.4 ?
C2 C3 C4 . . 117.39(11) ?
C2 C3 C6 . . 122.08(11) ?
C4 C3 C6 . . 120.52(11) ?
C5 C4 C3 . . 119.47(11) ?
C5 C4 H4 . . 120.3 ?
C3 C4 H4 . . 120.3 ?
N1 C5 C4 . . 123.45(12) ?
N1 C5 H5 . . 118.3 ?
C4 C5 H5 . . 118.3 ?
O1 C6 C3 . . 107.44(10) ?
O1 C6 H6A . . 110.2 ?
C3 C6 H6A . . 110.2 ?
O1 C6 H6B . . 110.2 ?
C3 C6 H6B . . 110.2 ?
H6A C6 H6B . . 108.5 ?
O1 C7 C9 . 3_556 115.87(10) ?
O1 C7 C8 . . 124.38(11) ?
C9 C7 C8 3_556 . 119.75(10) ?
C9 C8 C7 . . 119.39(11) ?
C9 C8 H8 . . 120.3 ?
C7 C8 H8 . . 120.3 ?
C7 C9 C8 3_556 . 120.86(11) ?
C7 C9 H9 3_556 . 119.6 ?
C8 C9 H9 . . 119.6 ?
C1 N1 C5 . . 116.60(11) ?
C7 O1 C6 . . 117.51(9) ?

loop_
_geom_bond_atom_site_label_1
_geom_bond_atom_site_label_2
_geom_bond_site_symmetry_2
_geom_bond_distance
_geom_bond_publ_flag
C1 N1 . 1.3293(18) ?
C1 C2 . 1.3829(19) ?
C1 H1 . 0.9300 ?
C2 C3 . 1.3818(17) ?
C2 H2 . 0.9300 ?
C3 C4 . 1.3854(16) ?
C3 C6 . 1.5051(15) ?
C4 C5 . 1.3795(17) ?
C4 H4 . 0.9300 ?
C5 N1 . 1.3379(18) ?
C5 H5 . 0.9300 ?
C6 O1 . 1.4231(15) ?
C6 H6A . 0.9700 ?
C6 H6B . 0.9700 ?
C7 O1 . 1.3789(13) ?
C7 C9 3_556 1.3806(17) ?
C7 C8 . 1.3914(16) ?
C8 C9 . 1.3888(16) ?
C8 H8 . 0.9300 ?
C9 C7 3_556 1.3806(17) ?
C9 H9 . 0.9300 ?

loop_
_geom_hbond_atom_site_label_D
_geom_hbond_atom_site_label_H
_geom_hbond_atom_site_label_A
_geom_hbond_site_symmetry_A
_geom_hbond_distance_DH
_geom_hbond_distance_HA
_geom_hbond_distance_DA
_geom_hbond_angle_DHA
C5 H5 N1 2_745 0.93 2.62 3.4499(18) 148.8
C9 H9 O1 1_455 0.93 2.63 3.5156(17) 159.8
